data_7226644
loop_
_publ_author_name
'Tedesco, Consiglia'
'Meli, Alessandra'
'Macedi, Eleonora'
'Iuliano, Veronica'
'Ricciardulli, Antonio G.'
'De Riccardis, Francesco'
'Vaughan, Gavin B. M.'
'Smith, Vincent J.'
'Barbour, Leonard J.'
'Izzo, Irene'

_publ_section_title
;
 Ring size effect on the solid state assembly of propargyl substituted
 hexa- and octacyclic peptoids
;
_journal_issue 46
_journal_name_full CrystEngComm
_journal_page_first 8838
_journal_paper_doi 10.1039/C6CE01800A
_journal_volume 18
_journal_year 2016
_chemical_formula_moiety 'C30 H30 N6 O6, 2(O H2), 2(C2 H6 O S)'
_chemical_formula_sum 'C34 H46 N6 O10 S2'
_chemical_formula_weight 762.89
_space_group_crystal_system monoclinic
_space_group_IT_number 14
_space_group_name_Hall '-P 2ybc'
_space_group_name_H-M_alt 'P 1 21/c 1'
_symmetry_space_group_name_Hall '-P 2ybc'
_symmetry_space_group_name_H-M 'P 1 21/c 1'
_atom_sites_solution_hydrogens geom
_atom_sites_solution_primary direct
_audit_creation_date 2016-05-21
_audit_creation_method
;
Olex2 1.2
(compiled 2016.02.19 svn.r3266 for OlexSys, GUI svn.r5155)
;
_audit_update_record
;
2016-07-09 deposited with the CCDC.
2016-09-23 downloaded from the CCDC.
;
_cell_angle_alpha 90
_cell_angle_beta 102.255(4)
_cell_angle_gamma 90
_cell_formula_units_Z 2
_cell_length_a 13.022(2)
_cell_length_b 17.377(3)
_cell_length_c 8.6788(15)
_cell_measurement_reflns_used 4993
_cell_measurement_temperature 100.0(5)
_cell_measurement_theta_max 28.3389
_cell_measurement_theta_min 1.6001
_cell_volume 1919.1(6)
_computing_cell_refinement 'CrystalClear (Rigaku Inc., 2007)'
_computing_data_collection 'CrystalClear (Rigaku Inc., 2007)'
_computing_data_reduction 'CrystalClear (Rigaku Inc., 2007)'
_computing_molecular_graphics 'Olex2 (Dolomanov et al., 2009)'
_computing_publication_material 'Olex2 (Dolomanov et al., 2009)'
_computing_structure_refinement 'ShelXL (Sheldrick, 2015)'
_computing_structure_solution 'SIR2014 (Burla et al., 2015)'
_diffrn_ambient_temperature 100.0(5)
_diffrn_detector CCD
_diffrn_detector_area_resol_mean 13.6612
_diffrn_detector_type 'Rigaku Mercury2'
_diffrn_measured_fraction_theta_full 0.993
_diffrn_measured_fraction_theta_max 0.971
_diffrn_measurement_device AFC7S
_diffrn_measurement_device_type Rigaku_AFC7_Mo
_diffrn_measurement_method dtprofit.ref
_diffrn_measurement_specimen_support 'Mitegen 150um'
_diffrn_radiation_collimation 0.5
_diffrn_radiation_monochromator 'Graphite Monochromator'
_diffrn_radiation_probe x-ray
_diffrn_radiation_type MoK\a
_diffrn_radiation_wavelength 0.71073
_diffrn_reflns_av_R_equivalents 0.1135
_diffrn_reflns_av_unetI/netI 0.1515
_diffrn_reflns_Laue_measured_fraction_full 0.993
_diffrn_reflns_Laue_measured_fraction_max 0.971
_diffrn_reflns_limit_h_max 17
_diffrn_reflns_limit_h_min -17
_diffrn_reflns_limit_k_max 15
_diffrn_reflns_limit_k_min -22
_diffrn_reflns_limit_l_max 11
_diffrn_reflns_limit_l_min -9
_diffrn_reflns_number 15304
_diffrn_reflns_point_group_measured_fraction_full 0.993
_diffrn_reflns_point_group_measured_fraction_max 0.971
_diffrn_reflns_theta_full 26.000
_diffrn_reflns_theta_max 28.519
_diffrn_reflns_theta_min 1.600
_diffrn_source 'Sealed Tube'
_diffrn_source_current 40.0
_diffrn_source_power 2.0
_diffrn_source_target Mo
_diffrn_source_type 'Sealed Tube'
_diffrn_source_voltage 50.0
_exptl_absorpt_coefficient_mu 0.201
_exptl_absorpt_correction_T_max 1.0000
_exptl_absorpt_correction_T_min 0.4956
_exptl_absorpt_correction_type multi-scan
_exptl_absorpt_process_details 'Blessing, 1995'
_exptl_crystal_colour white
_exptl_crystal_density_diffrn 1.320
_exptl_crystal_description 'hexagonal plate'
_exptl_crystal_F_000 808
_exptl_crystal_recrystallization_method 'Re-crystallisation from solvent: acetonitrile/water/DMSO'
_exptl_crystal_size_max 0.25
_exptl_crystal_size_mid 0.22
_exptl_crystal_size_min 0.1
_refine_diff_density_max 0.937
_refine_diff_density_min -1.119
_refine_diff_density_rms 0.210
_refine_ls_extinction_method none
_refine_ls_goodness_of_fit_ref 1.003
_refine_ls_hydrogen_treatment constr
_refine_ls_matrix_type full
_refine_ls_number_parameters 237
_refine_ls_number_reflns 4720
_refine_ls_number_restraints 0
_refine_ls_restrained_S_all 1.003
_refine_ls_R_factor_all 0.1987
_refine_ls_R_factor_gt 0.1145
_refine_ls_shift/su_max 0.000
_refine_ls_shift/su_mean 0.000
_refine_ls_structure_factor_coef Fsqd
_refine_ls_weighting_details 'w=1/[\s^2^(Fo^2^)+(0.2000P)^2^] where P=(Fo^2^+2Fc^2^)/3'
_refine_ls_weighting_scheme calc
_refine_ls_wR_factor_gt 0.2724
_refine_ls_wR_factor_ref 0.3630
_reflns_Friedel_coverage 0.000
_reflns_number_gt 2202
_reflns_number_total 4720
_reflns_threshold_expression 'I > 2\s(I)'
_cod_data_source_file c6ce01800a2.cif
_cod_data_source_block ale26_31_1
_cod_depositor_comments 'Adding full bibliography for 7226643--7226648.cif.'
_cod_database_code 7226644
_shelx_space_group_comment
;
The symmetry employed for this shelxl refinement is uniquely defined
by the following loop, which should always be used as a source of
symmetry information in preference to the above space-group names.
They are only intended as comments.
;
_olex2_refinement_description
;
1. Fixed Uiso
 At 1.2 times of:
  All C(H) groups, All C(H,H) groups
 At 1.5 times of:
  All C(H,H,H) groups
2.a Secondary CH2 refined with riding coordinates:
 C2(H2A,H2B), C3(H3A,H3B), C13(H13A,H13B), C7(H7A,H7B), C12(H12A,H12B), C8(H8A,
 H8B)
2.b Idealised Me refined as rotating group:
 C1S(H2S,H3S,H1S), C2S(H5S,H4S,H6S)
2.c :
 C5(H5), C10(H10), C15(H15)
;
_shelx_shelxl_version_number 2014/7
_olex2_date_sample_completion 2015-11-10
_olex2_date_sample_data_collection 2015-11-09
_olex2_submission_special_instructions 'No special instructions were received'

loop_
_space_group_symop_operation_xyz
'x, y, z'
'-x, y+1/2, -z+1/2'
'-x, -y, -z'
'x, -y-1/2, z-1/2'

loop_
_atom_site_label
_atom_site_type_symbol
_atom_site_fract_x
_atom_site_fract_y
_atom_site_fract_z
_atom_site_U_iso_or_equiv
_atom_site_adp_type
_atom_site_occupancy
_atom_site_site_symmetry_order
_atom_site_calc_flag
_atom_site_refinement_flags_posn
O1 O 0.4527(3) 0.71102(19) 0.7130(3) 0.0295(8) Uani 1 1 d .
O2 O 0.3699(2) 0.50877(18) 0.5193(3) 0.0274(8) Uani 1 1 d .
O3 O 0.2356(3) 0.33698(18) 0.2773(4) 0.0297(8) Uani 1 1 d .
N1 N 0.3227(3) 0.6620(2) 0.5237(4) 0.0250(9) Uani 1 1 d .
N2 N 0.3088(3) 0.4937(2) 0.2585(4) 0.0255(9) Uani 1 1 d .
N3 N 0.3907(3) 0.3153(2) 0.4460(4) 0.0259(9) Uani 1 1 d .
C1 C 0.4237(4) 0.6799(2) 0.5817(5) 0.0246(10) Uani 1 1 d .
C2 C 0.2883(4) 0.6196(3) 0.3748(5) 0.0254(10) Uani 1 1 d .
H2A H 0.3181 0.6443 0.2913 0.030 Uiso 1 1 calc R
H2B H 0.2108 0.6218 0.3423 0.030 Uiso 1 1 calc R
C3 C 0.2427(4) 0.6782(3) 0.6141(5) 0.0287(10) Uani 1 1 d .
H3A H 0.2772 0.6910 0.7241 0.034 Uiso 1 1 calc R
H3B H 0.1991 0.6317 0.6164 0.034 Uiso 1 1 calc R
C4 C 0.1752(4) 0.7422(3) 0.5456(5) 0.0316(11) Uani 1 1 d .
C5 C 0.1223(4) 0.7947(3) 0.4862(6) 0.0351(12) Uani 1 1 d .
H5 H 0.0802 0.8365 0.4389 0.042 Uiso 1 1 calc R
C6 C 0.3234(3) 0.5364(2) 0.3929(5) 0.0228(9) Uani 1 1 d .
C7 C 0.3737(4) 0.4253(2) 0.2625(5) 0.0260(10) Uani 1 1 d .
H7A H 0.4445 0.4359 0.3271 0.031 Uiso 1 1 calc R
H7B H 0.3814 0.4131 0.1541 0.031 Uiso 1 1 calc R
C8 C 0.2532(4) 0.5231(3) 0.1036(5) 0.0280(11) Uani 1 1 d .
H8A H 0.2187 0.4797 0.0385 0.034 Uiso 1 1 calc R
H8B H 0.1978 0.5596 0.1186 0.034 Uiso 1 1 calc R
C9 C 0.3255(4) 0.5616(3) 0.0218(5) 0.0306(11) Uani 1 1 d .
C10 C 0.3868(4) 0.5931(3) -0.0399(6) 0.0413(13) Uani 1 1 d .
H10 H 0.4359 0.6184 -0.0893 0.050 Uiso 1 1 calc R
C11 C 0.3272(4) 0.3567(2) 0.3298(5) 0.0242(10) Uani 1 1 d .
C12 C 0.5022(3) 0.6623(3) 0.4808(5) 0.0240(10) Uani 1 1 d .
H12A H 0.5008 0.6064 0.4587 0.029 Uiso 1 1 calc R
H12B H 0.4808 0.6895 0.3788 0.029 Uiso 1 1 calc R
C13 C 0.3482(4) 0.2436(3) 0.4956(5) 0.0266(10) Uani 1 1 d .
H13A H 0.3882 0.2302 0.6024 0.032 Uiso 1 1 calc R
H13B H 0.2743 0.2525 0.5028 0.032 Uiso 1 1 calc R
C14 C 0.3517(4) 0.1781(3) 0.3909(5) 0.0270(10) Uani 1 1 d .
C15 C 0.3545(4) 0.1233(3) 0.3110(6) 0.0344(12) Uani 1 1 d .
H15 H 0.3567 0.0793 0.2468 0.041 Uiso 1 1 calc R
S1S S 0.06739(10) 0.41417(8) 0.73311(14) 0.0369(4) Uani 1 1 d .
O1S O -0.0456(3) 0.4411(2) 0.7120(4) 0.0424(9) Uani 1 1 d .
C1S C 0.0820(6) 0.3943(4) 0.5398(7) 0.0581(18) Uani 1 1 d .
H2S H 0.0197 0.3670 0.4823 0.087 Uiso 1 1 calc GR
H3S H 0.1443 0.3621 0.5439 0.087 Uiso 1 1 calc GR
H1S H 0.0903 0.4426 0.4856 0.087 Uiso 1 1 calc GR
C2S C 0.0719(4) 0.3175(3) 0.7988(6) 0.0410(13) Uani 1 1 d .
H5S H 0.0721 0.3164 0.9118 0.061 Uiso 1 1 calc GR
H4S H 0.1358 0.2928 0.7803 0.061 Uiso 1 1 calc GR
H6S H 0.0102 0.2897 0.7407 0.061 Uiso 1 1 calc GR
O2S O 0.0503(3) 0.4165(2) 0.1338(4) 0.0411(9) Uani 1 1 d .

loop_
_atom_site_aniso_label
_atom_site_aniso_U_11
_atom_site_aniso_U_22
_atom_site_aniso_U_33
_atom_site_aniso_U_23
_atom_site_aniso_U_13
_atom_site_aniso_U_12
O1 0.0346(19) 0.0255(18) 0.0278(15) -0.0040(13) 0.0052(13) -0.0033(14)
O2 0.0321(19) 0.0227(18) 0.0261(15) 0.0031(12) 0.0034(12) 0.0023(13)
O3 0.0224(17) 0.0270(18) 0.0386(17) -0.0005(14) 0.0035(13) 0.0002(14)
N1 0.024(2) 0.022(2) 0.0278(18) -0.0027(15) 0.0016(14) 0.0016(15)
N2 0.028(2) 0.0179(19) 0.0307(18) 0.0025(15) 0.0053(15) 0.0051(15)
N3 0.027(2) 0.0161(19) 0.0324(18) 0.0030(15) 0.0011(15) -0.0039(15)
C11 0.027(2) 0.017(2) 0.030(2) -0.0012(17) 0.0085(17) 0.0057(18)
C1 0.023(2) 0.017(2) 0.032(2) 0.0026(17) 0.0030(17) 0.0010(17)
C2 0.023(2) 0.024(2) 0.026(2) -0.0030(17) -0.0001(16) 0.0003(18)
C14 0.026(2) 0.022(2) 0.034(2) 0.0044(19) 0.0080(18) -0.0012(18)
C3 0.026(2) 0.024(2) 0.036(2) -0.0038(19) 0.0076(18) -0.0012(19)
C13 0.029(2) 0.018(2) 0.032(2) 0.0015(17) 0.0043(17) 0.0020(18)
C9 0.034(3) 0.026(3) 0.030(2) 0.0061(19) 0.0032(19) -0.001(2)
C6 0.019(2) 0.017(2) 0.033(2) 0.0001(17) 0.0067(16) -0.0011(17)
C4 0.027(2) 0.031(3) 0.035(2) -0.008(2) 0.0028(18) 0.001(2)
C7 0.029(3) 0.017(2) 0.032(2) 0.0031(17) 0.0073(18) -0.0013(18)
C12 0.025(2) 0.020(2) 0.027(2) 0.0011(17) 0.0044(16) -0.0033(18)
C5 0.029(3) 0.032(3) 0.043(3) -0.011(2) 0.005(2) 0.005(2)
C8 0.033(3) 0.022(2) 0.026(2) 0.0016(17) -0.0013(18) -0.004(2)
C10 0.033(3) 0.043(3) 0.047(3) 0.013(2) 0.006(2) 0.000(2)
C15 0.041(3) 0.025(3) 0.041(3) 0.001(2) 0.015(2) -0.005(2)
S1S 0.0333(8) 0.0336(8) 0.0432(8) -0.0034(5) 0.0065(5) 0.0009(5)
O1S 0.034(2) 0.035(2) 0.057(2) -0.0035(17) 0.0067(16) 0.0000(16)
C1S 0.082(5) 0.044(4) 0.043(3) 0.007(3) 0.001(3) 0.019(3)
C2S 0.031(3) 0.035(3) 0.054(3) 0.000(2) 0.005(2) 0.001(2)
O2S 0.037(2) 0.035(2) 0.049(2) -0.0011(16) 0.0030(16) -0.0024(16)

loop_
_atom_type_symbol
_atom_type_description
_atom_type_scat_dispersion_real
_atom_type_scat_dispersion_imag
_atom_type_scat_source
C C 0.0033 0.0016 'International Tables Vol C Tables 4.2.6.8 and 6.1.1.4'
H H 0.0000 0.0000 'International Tables Vol C Tables 4.2.6.8 and 6.1.1.4'
N N 0.0061 0.0033 'International Tables Vol C Tables 4.2.6.8 and 6.1.1.4'
O O 0.0106 0.0060 'International Tables Vol C Tables 4.2.6.8 and 6.1.1.4'
S S 0.1246 0.1234 'International Tables Vol C Tables 4.2.6.8 and 6.1.1.4'

loop_
_geom_angle_atom_site_label_1
_geom_angle_atom_site_label_2
_geom_angle_atom_site_label_3
_geom_angle
_geom_angle_site_symmetry_1
_geom_angle_site_symmetry_3
C11 N3 C13 117.3(4) . .
C11 N3 C12 123.6(4) . 3_666
C12 N3 C13 119.1(3) 3_666 .
C6 N2 C7 116.8(3) . .
C6 N2 C8 123.0(4) . .
C7 N2 C8 118.3(4) . .
C1 N1 C2 122.5(4) . .
C1 N1 C3 120.6(4) . .
C3 N1 C2 116.7(4) . .
O3 C11 N3 120.9(4) . .
O3 C11 C7 120.8(4) . .
N3 C11 C7 118.2(4) . .
O1 C1 N1 121.8(4) . .
O1 C1 C12 120.4(4) . .
N1 C1 C12 117.8(4) . .
N1 C2 H2A 109.4 . .
N1 C2 H2B 109.4 . .
N1 C2 C6 111.0(3) . .
H2A C2 H2B 108.0 . .
C6 C2 H2A 109.4 . .
C6 C2 H2B 109.4 . .
C15 C14 C13 177.4(5) . .
N1 C3 H3A 109.4 . .
N1 C3 H3B 109.4 . .
N1 C3 C4 111.4(4) . .
H3A C3 H3B 108.0 . .
C4 C3 H3A 109.4 . .
C4 C3 H3B 109.4 . .
N3 C13 H13A 108.6 . .
N3 C13 H13B 108.6 . .
C14 C13 N3 114.6(4) . .
C14 C13 H13A 108.6 . .
C14 C13 H13B 108.6 . .
H13A C13 H13B 107.6 . .
C10 C9 C8 177.7(5) . .
O2 C6 N2 120.2(4) . .
O2 C6 C2 123.0(4) . .
N2 C6 C2 116.6(4) . .
C5 C4 C3 177.8(6) . .
N2 C7 C11 112.1(4) . .
N2 C7 H7A 109.2 . .
N2 C7 H7B 109.2 . .
C11 C7 H7A 109.2 . .
C11 C7 H7B 109.2 . .
H7A C7 H7B 107.9 . .
N3 C12 C1 113.3(3) 3_666 .
N3 C12 H12A 108.9 3_666 .
N3 C12 H12B 108.9 3_666 .
C1 C12 H12A 108.9 . .
C1 C12 H12B 108.9 . .
H12A C12 H12B 107.7 . .
C4 C5 H5 180.0 . .
N2 C8 H8A 109.4 . .
N2 C8 H8B 109.4 . .
C9 C8 N2 111.0(4) . .
C9 C8 H8A 109.4 . .
C9 C8 H8B 109.4 . .
H8A C8 H8B 108.0 . .
C9 C10 H10 180.0 . .
C14 C15 H15 180.0 . .
O1S S1S C1S 104.1(3) . .
O1S S1S C2S 107.2(2) . .
C1S S1S C2S 96.7(3) . .
S1S C1S H2S 109.5 . .
S1S C1S H3S 109.5 . .
S1S C1S H1S 109.5 . .
H2S C1S H3S 109.5 . .
H2S C1S H1S 109.5 . .
H3S C1S H1S 109.5 . .
S1S C2S H5S 109.5 . .
S1S C2S H4S 109.5 . .
S1S C2S H6S 109.5 . .
H5S C2S H4S 109.5 . .
H5S C2S H6S 109.5 . .
H4S C2S H6S 109.5 . .

loop_
_geom_bond_atom_site_label_1
_geom_bond_atom_site_label_2
_geom_bond_distance
_geom_bond_site_symmetry_2
O2 C6 1.232(5) .
O1 C1 1.245(5) .
O3 C11 1.232(5) .
N3 C11 1.365(5) .
N3 C13 1.464(6) .
N3 C12 1.457(6) 3_666
N2 C6 1.361(5) .
N2 C7 1.454(6) .
N2 C8 1.476(5) .
N1 C1 1.341(6) .
N1 C2 1.472(5) .
N1 C3 1.459(6) .
C11 C7 1.510(6) .
C1 C12 1.512(7) .
C2 H2A 0.9900 .
C2 H2B 0.9900 .
C2 C6 1.514(6) .
C14 C13 1.463(6) .
C14 C15 1.183(7) .
C3 H3A 0.9900 .
C3 H3B 0.9900 .
C3 C4 1.464(7) .
C13 H13A 0.9900 .
C13 H13B 0.9900 .
C9 C8 1.457(7) .
C9 C10 1.185(8) .
C4 C5 1.192(7) .
C7 H7A 0.9900 .
C7 H7B 0.9900 .
C12 N3 1.457(6) 3_666
C12 H12A 0.9900 .
C12 H12B 0.9900 .
C5 H5 0.9500 .
C8 H8A 0.9900 .
C8 H8B 0.9900 .
C10 H10 0.9500 .
C15 H15 0.9500 .
S1S O1S 1.517(4) .
S1S C1S 1.763(6) .
S1S C2S 1.772(6) .
C1S H2S 0.9800 .
C1S H3S 0.9800 .
C1S H1S 0.9800 .
C2S H5S 0.9800 .
C2S H4S 0.9800 .
C2S H6S 0.9800 .

loop_
_geom_torsion_atom_site_label_1
_geom_torsion_atom_site_label_2
_geom_torsion_atom_site_label_3
_geom_torsion_atom_site_label_4
_geom_torsion
_geom_torsion_site_symmetry_1
_geom_torsion_site_symmetry_4
O1 C1 C12 N3 0.4(6) . 3_666
O3 C11 C7 N2 52.4(5) . .
N3 C11 C7 N2 -130.3(4) . .
N1 C1 C12 N3 179.4(4) . 3_666
N1 C2 C6 O2 3.3(6) . .
N1 C2 C6 N2 -171.4(4) . .
C11 N3 C13 C14 79.7(5) . .
C1 N1 C2 C6 70.8(5) . .
C1 N1 C3 C4 107.9(4) . .
C2 N1 C1 O1 -174.9(4) . .
C2 N1 C1 C12 6.1(6) . .
C2 N1 C3 C4 -77.2(5) . .
C3 N1 C1 O1 -0.3(6) . .
C3 N1 C1 C12 -179.3(4) . .
C3 N1 C2 C6 -104.0(4) . .
C13 N3 C11 O3 4.9(6) . .
C13 N3 C11 C7 -172.4(4) . .
C6 N2 C7 C11 84.7(5) . .
C6 N2 C8 C9 88.9(5) . .
C7 N2 C6 O2 -16.5(6) . .
C7 N2 C6 C2 158.3(4) . .
C7 N2 C8 C9 -74.8(5) . .
C12 N3 C11 O3 -176.6(4) 3_666 .
C12 N3 C11 C7 6.1(6) 3_666 .
C12 N3 C13 C14 -99.0(5) 3_666 .
C8 N2 C6 O2 179.5(4) . .
C8 N2 C6 C2 -5.6(6) . .
C8 N2 C7 C11 -110.6(4) . .
